data_7051439
_publ_section_title
;
pi-Bonded organometallic building blocks for supramolecular chemistry.
;
_journal_name_full 'New Journal of Chemistry'
_journal_paper_doi 10.1039/a901925a
_journal_year 1999
_chemical_formula_sum 'C20 H24 Cr O10'
_chemical_formula_weight 476.39
_space_group_IT_number 2
_symmetry_cell_setting triclinic
_symmetry_space_group_name_Hall '-P 1'
_symmetry_space_group_name_H-M 'P -1'
_cell_angle_alpha 87.472(1)
_cell_angle_beta 75.734(1)
_cell_angle_gamma 86.752(1)
_cell_formula_units_Z 4
_cell_length_a 11.6029(3)
_cell_length_b 13.0537(2)
_cell_length_c 15.2638(2)
_cell_measurement_temperature 173(2)
_cell_volume 2235.89(7)
_diffrn_ambient_temperature 173(2)
_exptl_crystal_density_diffrn 1.415
_refine_ls_R_factor_obs 0.1101
_refine_ls_wR_factor_obs 0.2674
_cod_depositor_comments
;
The following automatic conversions were performed:
'_symmetry_cell_setting' value 'Triclinic' changed to 'triclinic'
according to '/home/saulius/struct/CIF-dictionaries/cif_core.dic'
dictionary named 'cif_core.dic' version 2.4.1 from 2010-06-29.

Automatic conversion script
Id: cif_fix_enum 1527 2010-12-29 10:47:43Z saulius 
;
_cod_database_code 7051439

loop_
_symmetry_equiv_pos_as_xyz
'x, y, z'
'-x, -y, -z'

loop_
_atom_site_aniso_label
_atom_site_aniso_U_11
_atom_site_aniso_U_22
_atom_site_aniso_U_33
_atom_site_aniso_U_23
_atom_site_aniso_U_13
_atom_site_aniso_U_12
Cr1 0.0201(10) 0.0291(11) 0.0156(10) 0.0000(8) 0.0048(8) -0.0069(8)
O132 0.027(5) 0.023(5) 0.017(4) 0.008(3) 0.016(3) -0.003(3)
O153 0.036(5) 0.037(5) 0.016(4) 0.000(4) 0.012(4) -0.011(4)
O133 0.034(5) 0.030(5) 0.015(4) 0.000(4) 0.021(4) -0.011(4)
O152 0.037(5) 0.030(5) 0.027(5) 0.000(4) 0.018(4) -0.008(4)
O173 0.046(5) 0.026(5) 0.036(5) -0.003(4) 0.005(4) -0.003(4)
O172 0.047(5) 0.023(4) 0.027(5) 0.002(4) 0.017(4) -0.007(4)
O10 0.028(6) 0.060(6) 0.064(6) -0.022(5) -0.013(5) 0.010(5)
O11 0.049(6) 0.041(6) 0.081(7) -0.014(5) -0.016(5) -0.020(5)
O12 0.073(8) 0.097(9) 0.048(7) 0.033(6) -0.023(6) -0.033(6)
O105 0.046(6) 0.036(5) 0.024(5) 0.003(4) 0.010(4) -0.016(4)
C10 0.020(8) 0.054(9) 0.031(7) 0.005(6) -0.004(6) -0.004(7)
C11 0.029(8) 0.065(10) 0.021(7) -0.006(7) 0.009(6) 0.009(7)
C12 0.042(8) 0.048(8) 0.026(7) 0.019(6) -0.011(6) -0.015(7)
C13 0.015(5) 0.027(5) 0.013(5) -0.001(4) 0.003(4) -0.008(4)
C14 0.018(5) 0.028(5) 0.014(5) 0.001(4) 0.002(4) -0.002(4)
C15 0.016(5) 0.030(5) 0.012(4) -0.001(4) 0.010(4) -0.010(4)
C16 0.014(5) 0.032(5) 0.011(4) 0.002(4) 0.011(4) -0.006(4)
C17 0.013(5) 0.035(5) 0.013(4) 0.000(4) 0.001(4) -0.005(4)
C18 0.014(5) 0.032(5) 0.015(5) -0.005(4) 0.003(4) -0.009(4)
C131 0.019(6) 0.027(7) 0.013(6) 0.003(5) 0.003(5) 0.001(5)
C151 0.017(6) 0.028(7) 0.024(7) 0.000(5) -0.003(5) -0.004(5)
C171 0.026(7) 0.026(7) 0.017(6) 0.002(5) 0.011(5) -0.008(5)
C101 0.074(13) 0.113(16) 0.059(11) 0.001(11) 0.001(9) -0.019(11)
C102 0.060(11) 0.084(12) 0.030(8) -0.002(8) -0.004(7) -0.020(9)
C103 0.052(10) 0.066(10) 0.025(7) 0.011(7) 0.009(7) -0.011(8)
C104 0.037(8) 0.068(10) 0.045(9) 0.010(8) 0.005(7) -0.021(7)
C106 0.038(8) 0.023(7) 0.065(10) 0.012(7) -0.016(7) -0.010(6)
C107 0.049(9) 0.044(8) 0.045(8) -0.003(7) -0.018(7) -0.003(7)
C108 0.046(9) 0.044(9) 0.061(10) -0.011(7) -0.001(8) -0.012(7)
C109 0.059(10) 0.057(10) 0.050(9) -0.012(7) -0.007(8) 0.002(8)
Cr2 0.0223(11) 0.0287(11) 0.0140(10) 0.0025(8) 0.0077(8) -0.0031(8)
O233 0.045(5) 0.024(4) 0.020(4) 0.005(4) 0.026(4) -0.009(4)
O253 0.035(5) 0.037(5) 0.024(5) 0.001(4) 0.020(4) -0.004(4)
O232 0.050(6) 0.020(5) 0.017(4) -0.006(3) 0.024(4) 0.002(4)
O252 0.035(5) 0.024(5) 0.028(5) 0.001(4) 0.026(4) -0.010(4)
O272 0.048(6) 0.026(5) 0.035(5) -0.005(4) 0.003(4) 0.001(4)
O273 0.055(6) 0.031(5) 0.028(5) 0.006(4) 0.008(4) -0.011(4)
O20 0.044(6) 0.060(6) 0.060(6) 0.012(5) 0.001(5) -0.034(5)
O22 0.056(7) 0.121(9) 0.035(6) -0.034(6) -0.015(5) 0.018(6)
O21 0.054(7) 0.043(6) 0.087(8) 0.018(6) -0.013(6) 0.017(5)
O205 0.047(6) 0.032(5) 0.042(5) -0.006(4) -0.006(4) -0.002(4)
C20 0.026(7) 0.036(7) 0.029(7) 0.005(6) -0.007(6) -0.001(6)
C21 0.035(8) 0.039(8) 0.034(8) 0.000(6) 0.011(6) -0.014(7)
C22 0.036(8) 0.062(9) 0.021(7) -0.008(7) -0.004(6) 0.004(7)
C23 0.024(5) 0.026(5) 0.017(5) 0.000(4) 0.009(4) -0.007(4)
C24 0.023(5) 0.024(5) 0.019(5) 0.004(4) 0.005(4) -0.003(4)
C25 0.018(5) 0.022(5) 0.015(5) 0.000(4) 0.009(4) -0.004(4)
C26 0.021(5) 0.031(5) 0.010(4) -0.006(4) 0.012(4) 0.003(4)
C27 0.024(5) 0.029(5) 0.006(4) 0.002(4) 0.005(4) -0.001(4)
C28 0.028(5) 0.031(5) 0.010(5) 0.004(4) 0.008(4) -0.008(4)
C231 0.026(7) 0.024(7) 0.012(6) -0.011(5) -0.003(5) 0.004(5)
C251 0.014(6) 0.033(8) 0.025(7) 0.001(6) 0.012(5) -0.001(5)
C271 0.029(7) 0.033(7) 0.016(6) 0.002(6) 0.000(6) -0.001(6)
C201 0.051(11) 0.095(13) 0.088(13) 0.030(10) -0.019(10) -0.013(10)
C202 0.034(9) 0.081(11) 0.060(10) 0.000(8) -0.014(8) -0.003(8)
C203 0.033(8) 0.063(9) 0.039(8) -0.016(7) -0.011(6) -0.003(7)
C204 0.025(7) 0.056(9) 0.048(9) -0.020(7) -0.002(7) 0.005(6)
C206 0.038(8) 0.037(8) 0.059(9) -0.012(7) -0.004(7) -0.013(6)
C207 0.053(10) 0.037(8) 0.083(12) 0.013(8) -0.038(9) -0.021(7)
C208 0.045(9) 0.072(10) 0.036(8) 0.014(7) -0.004(7) -0.021(8)
C209 0.066(11) 0.067(11) 0.055(10) 0.013(8) 0.004(8) -0.021(9)

loop_
_atom_site_label
_atom_site_type_symbol
_atom_site_fract_x
_atom_site_fract_y
_atom_site_fract_z
_atom_site_U_iso_or_equiv
_atom_site_thermal_displace_type
_atom_site_occupancy
_atom_site_calc_flag
_atom_site_refinement_flags
_atom_site_disorder_group
Cr1 Cr 0.8851(2) 0.44189(13) 0.29278(11) 0.0230(5) Uani 1 d . .
O132 O 0.8660(6) 0.2342(5) 0.4905(4) 0.026(2) Uani 1 d . .
H132 H 0.8129(6) 0.1858(5) 0.5465(4) 0.031 Uiso 1 d R .
O153 O 1.1950(7) 0.3830(6) 0.1168(5) 0.033(2) Uani 1 d . .
O133 O 0.8024(7) 0.3819(6) 0.5606(5) 0.031(2) Uani 1 d . .
O152 O 1.1421(7) 0.2371(6) 0.1922(5) 0.035(2) Uani 1 d . .
H152 H 1.1793(7) 0.1957(6) 0.1377(5) 0.042 Uiso 1 d R .
O173 O 0.9306(7) 0.7135(6) 0.4031(5) 0.038(2) Uani 1 d . .
O172 O 1.0466(7) 0.7106(6) 0.2624(5) 0.037(2) Uani 1 d . .
H172 H 1.0332(7) 0.7858(6) 0.2544(5) 0.044 Uiso 1 d R .
O10 O 0.6341(8) 0.5263(7) 0.3657(6) 0.050(3) Uani 1 d U .
O11 O 0.7806(8) 0.2491(7) 0.2493(7) 0.056(3) Uani 1 d U .
O12 O 0.8739(10) 0.5373(9) 0.1108(7) 0.071(3) Uani 1 d U .
O105 O 0.0516(7) 0.9143(6) 0.2270(5) 0.038(2) Uani 1 d . .
C10 C 0.7294(11) 0.4949(10) 0.3403(8) 0.035(3) Uani 1 d U .
C11 C 0.8190(11) 0.3228(12) 0.2648(8) 0.041(3) Uani 1 d U .
C12 C 0.8775(11) 0.4996(10) 0.1798(8) 0.038(3) Uani 1 d U .
C13 C 0.9386(9) 0.3896(8) 0.4155(6) 0.019(2) Uani 1 d U .
C14 C 1.0077(9) 0.3359(8) 0.3409(6) 0.021(2) Uani 1 d U .
H14 H 1.0107(9) 0.2630(8) 0.3423(6) 0.025 Uiso 1 calc R .
C15 C 1.0729(9) 0.3906(8) 0.2637(7) 0.021(2) Uani 1 d U .
C16 C 1.0649(9) 0.4967(8) 0.2634(7) 0.021(2) Uani 1 d U .
H16 H 1.1078(9) 0.5328(8) 0.2112(7) 0.025 Uiso 1 calc R .
C17 C 0.9959(9) 0.5554(8) 0.3369(7) 0.021(2) Uani 1 d U .
C18 C 0.9297(9) 0.4963(8) 0.4124(7) 0.021(2) Uani 1 d U .
H18A H 0.8783(9) 0.5311(8) 0.4615(7) 0.025 Uiso 1 calc R .
C131 C 0.8598(9) 0.3338(8) 0.4963(7) 0.021(3) Uani 1 d . .
C151 C 1.1424(10) 0.3343(9) 0.1834(7) 0.023(3) Uani 1 d . .
C171 C 0.9843(10) 0.6666(8) 0.3383(7) 0.025(3) Uani 1 d . .
C101 C 0.0133(16) 0.7417(14) -0.0072(11) 0.084(6) Uani 1 d . .
H30G H -0.0663(16) 0.7300(14) -0.0150(11) 0.127 Uiso 1 calc R .
H30H H 0.0466(16) 0.6782(14) 0.0155(11) 0.127 Uiso 1 calc R .
H30I H 0.0650(16) 0.7625(14) -0.0655(11) 0.127 Uiso 1 calc R .
C102 C 0.0048(14) 0.8237(12) 0.0583(9) 0.059(4) Uani 1 d . .
H30E H -0.0494(14) 0.8026(12) 0.1163(9) 0.070 Uiso 1 calc R .
H30F H -0.0311(14) 0.8868(12) 0.0355(9) 0.070 Uiso 1 calc R .
C103 C 0.1230(13) 0.8490(11) 0.0761(8) 0.051(4) Uani 1 d . .
H30C H 0.1556(13) 0.7873(11) 0.1035(8) 0.061 Uiso 1 calc R .
H30D H 0.1793(13) 0.8641(11) 0.0174(8) 0.061 Uiso 1 calc R .
C104 C 0.1187(12) 0.9365(11) 0.1358(9) 0.052(4) Uani 1 d . .
H30A H 0.2008(12) 0.9524(11) 0.1367(9) 0.063 Uiso 1 calc R .
H30B H 0.0817(12) 0.9978(11) 0.1112(9) 0.063 Uiso 1 calc R .
C106 C 0.0407(12) 0.9998(9) 0.2832(9) 0.041(3) Uani 1 d . .
H30J H -0.0018(12) 1.0577(9) 0.2584(9) 0.049 Uiso 1 calc R .
H30K H 0.1210(12) 1.0217(9) 0.2830(9) 0.049 Uiso 1 calc R .
C107 C -0.0258(12) 0.9751(10) 0.3787(9) 0.045(4) Uani 1 d . .
H30L H -0.0155(12) 1.0312(10) 0.4174(9) 0.054 Uiso 1 calc R .
H30M H 0.0113(12) 0.9116(10) 0.3998(9) 0.054 Uiso 1 calc R .
C108 C -0.1572(12) 0.9605(11) 0.3931(10) 0.052(4) Uani 1 d . .
H30N H -0.1688(12) 0.9048(11) 0.3546(10) 0.062 Uiso 1 calc R .
H30O H -0.1960(12) 1.0244(11) 0.3743(10) 0.062 Uiso 1 calc R .
C109 C -0.2161(13) 0.9337(11) 0.4917(9) 0.056(4) Uani 1 d . .
H30P H -0.3012(13) 0.9249(11) 0.4982(9) 0.085 Uiso 1 calc R .
H30Q H -0.2061(13) 0.9893(11) 0.5299(9) 0.085 Uiso 1 calc R .
H30R H -0.1790(13) 0.8698(11) 0.5102(9) 0.085 Uiso 1 calc R .
Cr2 Cr 0.5886(2) 0.91291(13) 0.21254(11) 0.0238(5) Uani 1 d . .
O233 O 0.7217(7) 0.8548(5) -0.0520(5) 0.035(2) Uani 1 d . .
O253 O 0.2646(7) 0.8492(6) 0.3627(5) 0.037(2) Uani 1 d . .
O232 O 0.6639(7) 0.7071(6) 0.0227(5) 0.034(2) Uani 1 d . .
H232 H 0.6991(7) 0.6611(6) -0.0190(5) 0.041 Uiso 1 d R .
O252 O 0.3453(7) 0.7026(6) 0.3000(5) 0.035(2) Uani 1 d . .
H252 H 0.2931(7) 0.6555(6) 0.3543(5) 0.042 Uiso 1 d R .
O272 O 0.4047(7) 1.1740(6) 0.2266(5) 0.039(2) Uani 1 d . .
H272 H 0.4017(7) 1.2501(6) 0.2343(5) 0.046 Uiso 1 d R .
O273 O 0.5339(8) 1.1873(6) 0.0895(5) 0.041(2) Uani 1 d . .
O20 O 0.8138(9) 1.0305(7) 0.1600(6) 0.056(3) Uani 1 d U .
O22 O 0.5450(9) 0.9966(9) 0.3998(6) 0.070(3) Uani 1 d U .
O21 O 0.7345(9) 0.7308(8) 0.2651(7) 0.064(3) Uani 1 d U .
O205 O 0.3632(8) 1.3612(6) 0.2777(5) 0.041(2) Uani 1 d . .
C20 C 0.7301(11) 0.9842(9) 0.1790(8) 0.031(3) Uani 1 d U .
C21 C 0.6777(12) 0.7994(10) 0.2457(8) 0.039(3) Uani 1 d U .
C22 C 0.5634(11) 0.9636(10) 0.3293(8) 0.040(3) Uani 1 d U .
C23 C 0.5669(10) 0.8610(8) 0.0837(7) 0.025(2) Uani 1 d U .
C24 C 0.4925(9) 0.8049(8) 0.1558(7) 0.024(2) Uani 1 d U .
H24 H 0.4990(9) 0.7320(8) 0.1581(7) 0.029 Uiso 1 calc R .
C25 C 0.4088(9) 0.8581(8) 0.2241(7) 0.021(2) Uani 1 d U .
C26 C 0.4035(9) 0.9664(8) 0.2238(7) 0.023(2) Uani 1 d U .
H26 H 0.3509(9) 1.0016(8) 0.2719(7) 0.028 Uiso 1 calc R .
C27 C 0.4767(9) 1.0226(8) 0.1514(6) 0.021(2) Uani 1 d U .
C28 C 0.5582(10) 0.9674(8) 0.0831(7) 0.025(2) Uani 1 d U .
H28 H 0.6087(10) 1.0045(8) 0.0352(7) 0.030 Uiso 1 calc R .
C231 C 0.6577(10) 0.8035(9) 0.0126(7) 0.021(3) Uani 1 d . .
C251 C 0.3328(9) 0.8015(9) 0.3022(7) 0.027(3) Uani 1 d . .
C271 C 0.4770(10) 1.1356(9) 0.1518(7) 0.027(3) Uani 1 d . .
C201 C 0.5530(14) 1.2689(13) 0.4900(11) 0.078(5) Uani 1 d . .
H20P H 0.6192(14) 1.2177(13) 0.4742(11) 0.117 Uiso 1 calc R .
H20Q H 0.5015(14) 1.2504(13) 0.5491(11) 0.117 Uiso 1 calc R .
H20R H 0.5845(14) 1.3365(13) 0.4927(11) 0.117 Uiso 1 calc R .
C202 C 0.4812(12) 1.2725(12) 0.4185(10) 0.058(4) Uani 1 d . .
H20I H 0.5343(12) 1.2896(12) 0.3588(10) 0.070 Uiso 1 calc R .
H20J H 0.4514(12) 1.2036(12) 0.4152(10) 0.070 Uiso 1 calc R .
C203 C 0.3776(11) 1.3494(11) 0.4375(9) 0.044(3) Uani 1 d . .
H20A H 0.3291(11) 1.3361(11) 0.4997(9) 0.053 Uiso 1 calc R .
H20B H 0.4085(11) 1.4189(11) 0.4354(9) 0.053 Uiso 1 calc R .
C204 C 0.2991(11) 1.3485(11) 0.3737(8) 0.044(4) Uani 1 d . .
H20C H 0.2586(11) 1.2827(11) 0.3822(8) 0.053 Uiso 1 calc R .
H20D H 0.2369(11) 1.4045(11) 0.3888(8) 0.053 Uiso 1 calc R .
C206 C 0.3890(12) 1.4660(10) 0.2510(9) 0.045(4) Uani 1 d . .
H20G H 0.4338(12) 1.4951(10) 0.2907(9) 0.054 Uiso 1 calc R .
H20H H 0.3144(12) 1.5082(10) 0.2548(9) 0.054 Uiso 1 calc R .
C207 C 0.4638(13) 1.4642(10) 0.1533(10) 0.053(4) Uani 1 d . .
H20N H 0.4253(13) 1.4215(10) 0.1178(10) 0.064 Uiso 1 calc R .
H20O H 0.4658(13) 1.5349(10) 0.1268(10) 0.064 Uiso 1 calc R .
C208 C 0.5890(12) 1.4229(12) 0.1455(8) 0.052(4) Uani 1 d . .
H20E H 0.5876(12) 1.3537(12) 0.1748(8) 0.062 Uiso 1 calc R .
H20F H 0.6297(12) 1.4680(12) 0.1776(8) 0.062 Uiso 1 calc R .
C209 C 0.6599(14) 1.4164(12) 0.0449(10) 0.066(5) Uani 1 d . .
H20K H 0.7411(14) 1.3892(12) 0.0421(10) 0.099 Uiso 1 calc R .
H20L H 0.6626(14) 1.4851(12) 0.0160(10) 0.099 Uiso 1 calc R .
H20M H 0.6205(14) 1.3709(12) 0.0133(10) 0.099 Uiso 1 calc R .

loop_
_geom_bond_atom_site_label_1
_geom_bond_atom_site_label_2
_geom_bond_distance
_geom_bond_site_symmetry_2
_geom_bond_publ_flag
Cr1 C12 1.871(12) . ?
Cr1 C10 1.878(13) . ?
Cr1 C11 1.88(2) . ?
Cr1 C14 2.163(11) . ?
Cr1 C18 2.174(10) . ?
Cr1 C16 2.178(10) . ?
Cr1 C13 2.184(10) . ?
Cr1 C15 2.185(11) . ?
Cr1 C17 2.244(10) . ?
O132 C131 1.304(12) . ?
O153 C151 1.221(12) . ?
O133 C131 1.220(12) . ?
O152 C151 1.270(13) . ?
O173 C171 1.202(12) . ?
O172 C171 1.331(12) . ?
O10 C10 1.136(14) . ?
O11 C11 1.141(15) . ?
O12 C12 1.153(13) . ?
O105 C106 1.418(14) . ?
O105 C104 1.443(14) . ?
C13 C18 1.390(14) . ?
C13 C14 1.410(14) . ?
C13 C131 1.526(14) . ?
C14 C15 1.421(14) . ?
C15 C16 1.382(14) . ?
C15 C151 1.490(15) . ?
C16 C17 1.433(14) . ?
C17 C18 1.437(14) . ?
C17 C171 1.451(15) . ?
C101 C102 1.48(2) . ?
C102 C103 1.52(2) . ?
C103 C104 1.48(2) . ?
C106 C107 1.50(2) . ?
C107 C108 1.51(2) . ?
C108 C109 1.53(2) . ?
Cr2 C22 1.877(13) . ?
Cr2 C21 1.88(2) . ?
Cr2 C20 1.882(13) . ?
Cr2 C28 2.174(11) . ?
Cr2 C24 2.178(11) . ?
Cr2 C23 2.184(11) . ?
Cr2 C26 2.189(11) . ?
Cr2 C25 2.207(10) . ?
Cr2 C27 2.208(11) . ?
O233 C231 1.268(12) . ?
O253 C251 1.226(12) . ?
O232 C231 1.261(12) . ?
O252 C251 1.292(13) . ?
O272 C271 1.337(13) . ?
O273 C271 1.217(13) . ?
O20 C20 1.142(13) . ?
O22 C22 1.144(13) . ?
O21 C21 1.153(14) . ?
O205 C206 1.437(14) . ?
O205 C204 1.478(14) . ?
C23 C28 1.386(15) . ?
C23 C24 1.423(14) . ?
C23 C231 1.507(14) . ?
C24 C25 1.414(14) . ?
C25 C26 1.410(14) . ?
C25 C251 1.491(14) . ?
C26 C27 1.420(14) . ?
C27 C28 1.415(14) . ?
C27 C271 1.48(2) . ?
C201 C202 1.53(2) . ?
C202 C203 1.50(2) . ?
C203 C204 1.49(2) . ?
C206 C207 1.53(2) . ?
C207 C208 1.50(2) . ?
C208 C209 1.56(2) . ?
